data_7120581
loop_
_publ_author_name
'Zhang, Junliang'
'Ma, Ben'
'Wu, Jiaojiao'
'Liu, Lu'

_publ_section_title
;
 Gold-catalyzed para-selective C-H bond alkylation of benzene derivatives
 with donor/acceptor-substituted diazo compounds
;
_journal_name_full 'Chem. Commun.'
_journal_paper_doi 10.1039/C7CC05649D
_journal_year 2017
_chemical_formula_sum 'C16 H15 Cl O2'
_chemical_formula_weight 274.73
_chemical_name_systematic
; 
 ? 
;
_space_group_IT_number 14
_symmetry_cell_setting monoclinic
_symmetry_space_group_name_Hall '-P 2ybc'
_symmetry_space_group_name_H-M 'P 1 21/c 1'
_atom_sites_solution_hydrogens geom
_atom_sites_solution_primary direct
_atom_sites_solution_secondary difmap
_audit_creation_method SHELXL-97
_audit_update_record
;
2017-06-27 deposited with the CCDC.
2017-08-18 downloaded from the CCDC.
;
_cell_angle_alpha 90.00
_cell_angle_beta 112.011(2)
_cell_angle_gamma 90.00
_cell_formula_units_Z 4
_cell_length_a 10.2720(5)
_cell_length_b 16.6349(8)
_cell_length_c 8.9573(4)
_cell_measurement_reflns_used 4234
_cell_measurement_temperature 296(2)
_cell_measurement_theta_max 24.14
_cell_measurement_theta_min 2.45
_cell_volume 1419.01(12)
_computing_structure_refinement 'SHELXL-97 (Sheldrick, 2008)'
_computing_structure_solution 'SHELXS-97 (Sheldrick, 2008)'
_diffrn_ambient_temperature 296(2)
_diffrn_measured_fraction_theta_full 1.000
_diffrn_measured_fraction_theta_max 1.000
_diffrn_measurement_device_type 'Bruker Smart Apex II'
_diffrn_radiation_monochromator graphite
_diffrn_radiation_source 'fine-focus sealed tube'
_diffrn_radiation_type MoK\a
_diffrn_radiation_wavelength 0.71073
_diffrn_reflns_av_R_equivalents 0.0341
_diffrn_reflns_av_sigmaI/netI 0.0225
_diffrn_reflns_limit_h_max 12
_diffrn_reflns_limit_h_min -11
_diffrn_reflns_limit_k_max 19
_diffrn_reflns_limit_k_min -19
_diffrn_reflns_limit_l_max 10
_diffrn_reflns_limit_l_min -10
_diffrn_reflns_number 15928
_diffrn_reflns_theta_full 25.01
_diffrn_reflns_theta_max 25.01
_diffrn_reflns_theta_min 2.14
_exptl_absorpt_coefficient_mu 0.264
_exptl_absorpt_correction_T_max 0.9442
_exptl_absorpt_correction_T_min 0.8950
_exptl_absorpt_correction_type multi-scan
_exptl_absorpt_process_details sadabs
_exptl_crystal_colour colorless
_exptl_crystal_density_diffrn 1.286
_exptl_crystal_density_method 'not measured'
_exptl_crystal_description block
_exptl_crystal_F_000 576
_exptl_crystal_size_max 0.43
_exptl_crystal_size_mid 0.39
_exptl_crystal_size_min 0.22
_refine_diff_density_max 0.197
_refine_diff_density_min -0.213
_refine_diff_density_rms 0.033
_refine_ls_extinction_method none
_refine_ls_goodness_of_fit_ref 1.040
_refine_ls_hydrogen_treatment constr
_refine_ls_matrix_type full
_refine_ls_number_parameters 172
_refine_ls_number_reflns 2508
_refine_ls_number_restraints 0
_refine_ls_restrained_S_all 1.040
_refine_ls_R_factor_all 0.0590
_refine_ls_R_factor_gt 0.0421
_refine_ls_shift/su_max 0.000
_refine_ls_shift/su_mean 0.000
_refine_ls_structure_factor_coef Fsqd
_refine_ls_weighting_details 'calc w=1/[\s^2^(Fo^2^)+(0.0401P)^2^+0.6456P] where P=(Fo^2^+2Fc^2^)/3'
_refine_ls_weighting_scheme calc
_refine_ls_wR_factor_gt 0.0983
_refine_ls_wR_factor_ref 0.1079
_reflns_number_gt 1915
_reflns_number_total 2508
_reflns_threshold_expression >2sigma(I)
_cod_data_source_file c7cc05649d2.cif
_cod_data_source_block z
_cod_depositor_comments
;
The following automatic conversions were performed:

'_symmetry_cell_setting' value 'Monoclinic' changed to 'monoclinic'
according to
/home/data/users/saulius/crontab/automatic-downloads/rss-feeds/RSC/lib/dictionaries/cif_core.dic
dictionary named 'cif_core.dic' version 2.4.2 from 2011-04-26.

Automatic conversion script
Id: cif_fix_values 4973 2017-02-22 13:04:09Z antanas 
;
_cod_original_sg_symbol_H-M P2(1)/c
_cod_database_code 7120581

loop_
_symmetry_equiv_pos_as_xyz
'x, y, z'
'-x, y+1/2, -z+1/2'
'-x, -y, -z'
'x, -y-1/2, z-1/2'

loop_
_atom_site_label
_atom_site_type_symbol
_atom_site_fract_x
_atom_site_fract_y
_atom_site_fract_z
_atom_site_U_iso_or_equiv
_atom_site_adp_type
_atom_site_occupancy
_atom_site_symmetry_multiplicity
_atom_site_calc_flag
_atom_site_refinement_flags
Cl1 Cl 0.54174(8) 0.16821(4) 0.91120(9) 0.0779(3) Uani 1 1 d .
O1 O 0.88650(19) 0.13678(11) 0.8867(2) 0.0732(5) Uani 1 1 d .
O2 O 0.75133(18) 0.13649(10) 0.62620(19) 0.0641(5) Uani 1 1 d .
C1 C 0.8577(2) -0.05588(13) 0.7326(3) 0.0510(5) Uani 1 1 d .
H1A H 0.9336 -0.0254 0.7976 0.061 Uiso 1 1 calc R
C2 C 0.8810(2) -0.12428(14) 0.6584(3) 0.0561(6) Uani 1 1 d .
H2A H 0.9726 -0.1389 0.6742 0.067 Uiso 1 1 calc R
C3 C 0.7713(2) -0.17133(12) 0.5614(3) 0.0496(5) Uani 1 1 d .
C4 C 0.6373(2) -0.14815(12) 0.5428(2) 0.0473(5) Uani 1 1 d .
H4A H 0.5615 -0.1792 0.4794 0.057 Uiso 1 1 calc R
C5 C 0.6131(2) -0.08000(12) 0.6161(2) 0.0423(5) Uani 1 1 d .
H5A H 0.5215 -0.0659 0.6013 0.051 Uiso 1 1 calc R
C6 C 0.7229(2) -0.03240(11) 0.7112(2) 0.0398(5) Uani 1 1 d .
C7 C 0.6927(2) 0.04354(12) 0.7879(2) 0.0418(5) Uani 1 1 d .
H7A H 0.5962 0.0599 0.7234 0.050 Uiso 1 1 calc R
C8 C 0.7024(2) 0.03362(12) 0.9596(2) 0.0433(5) Uani 1 1 d .
C9 C 0.6379(2) 0.08848(14) 1.0266(3) 0.0536(6) Uani 1 1 d .
C10 C 0.6472(3) 0.08238(17) 1.1844(3) 0.0697(7) Uani 1 1 d .
H10A H 0.6034 0.1201 1.2264 0.084 Uiso 1 1 calc R
C11 C 0.7214(3) 0.02033(19) 1.2779(3) 0.0752(8) Uani 1 1 d .
H11A H 0.7282 0.0158 1.3841 0.090 Uiso 1 1 calc R
C12 C 0.7854(3) -0.03510(17) 1.2160(3) 0.0683(7) Uani 1 1 d .
H12A H 0.8357 -0.0773 1.2799 0.082 Uiso 1 1 calc R
C13 C 0.7755(2) -0.02846(14) 1.0580(3) 0.0543(6) Uani 1 1 d .
H13A H 0.8190 -0.0668 1.0170 0.065 Uiso 1 1 calc R
C14 C 0.7957(3) -0.24532(15) 0.4773(4) 0.0793(8) Uani 1 1 d .
H14A H 0.8946 -0.2522 0.5033 0.119 Uiso 1 1 calc R
H14B H 0.7488 -0.2391 0.3630 0.119 Uiso 1 1 calc R
H14C H 0.7591 -0.2917 0.5122 0.119 Uiso 1 1 calc R
C15 C 0.7887(2) 0.11070(12) 0.7776(3) 0.0470(5) Uani 1 1 d .
C16 C 0.8424(3) 0.19629(18) 0.5987(4) 0.0877(9) Uani 1 1 d .
H16A H 0.8065 0.2111 0.4870 0.132 Uiso 1 1 calc R
H16B H 0.9351 0.1745 0.6277 0.132 Uiso 1 1 calc R
H16C H 0.8458 0.2429 0.6632 0.132 Uiso 1 1 calc R

loop_
_atom_site_aniso_label
_atom_site_aniso_U_11
_atom_site_aniso_U_22
_atom_site_aniso_U_33
_atom_site_aniso_U_23
_atom_site_aniso_U_13
_atom_site_aniso_U_12
Cl1 0.0908(5) 0.0669(4) 0.0814(5) -0.0038(3) 0.0383(4) 0.0258(4)
O1 0.0759(12) 0.0760(12) 0.0594(10) -0.0041(9) 0.0158(9) -0.0309(10)
O2 0.0801(12) 0.0583(10) 0.0532(9) 0.0094(8) 0.0242(8) -0.0115(8)
C1 0.0443(12) 0.0515(13) 0.0533(13) -0.0085(10) 0.0139(10) -0.0023(10)
C2 0.0512(13) 0.0567(14) 0.0637(14) 0.0014(12) 0.0253(11) 0.0110(11)
C3 0.0697(15) 0.0360(11) 0.0476(12) 0.0020(9) 0.0270(11) 0.0065(11)
C4 0.0584(14) 0.0366(11) 0.0453(11) -0.0007(9) 0.0175(10) -0.0076(10)
C5 0.0464(12) 0.0400(11) 0.0425(11) 0.0024(9) 0.0189(9) -0.0019(9)
C6 0.0473(12) 0.0391(11) 0.0343(10) 0.0004(8) 0.0167(9) 0.0011(9)
C7 0.0436(11) 0.0411(11) 0.0398(10) -0.0030(9) 0.0145(9) -0.0009(9)
C8 0.0452(12) 0.0428(11) 0.0435(11) -0.0065(9) 0.0184(9) -0.0073(9)
C9 0.0580(14) 0.0538(13) 0.0558(13) -0.0083(11) 0.0290(11) -0.0043(11)
C10 0.0829(19) 0.0782(18) 0.0639(16) -0.0120(14) 0.0457(14) -0.0021(15)
C11 0.092(2) 0.092(2) 0.0539(15) -0.0023(15) 0.0416(15) -0.0089(17)
C12 0.0821(18) 0.0720(17) 0.0518(14) 0.0120(12) 0.0264(13) -0.0022(14)
C13 0.0639(14) 0.0528(13) 0.0492(12) 0.0001(10) 0.0247(11) -0.0001(11)
C14 0.103(2) 0.0551(16) 0.086(2) -0.0118(14) 0.0422(17) 0.0121(15)
C15 0.0571(14) 0.0401(12) 0.0458(12) -0.0010(10) 0.0217(11) 0.0008(10)
C16 0.107(2) 0.0736(19) 0.090(2) 0.0237(16) 0.0458(18) -0.0189(17)

loop_
_atom_type_symbol
_atom_type_description
_atom_type_scat_dispersion_real
_atom_type_scat_dispersion_imag
_atom_type_scat_source
C C 0.0033 0.0016 'International Tables Vol C Tables 4.2.6.8 and 6.1.1.4'
H H 0.0000 0.0000 'International Tables Vol C Tables 4.2.6.8 and 6.1.1.4'
O O 0.0106 0.0060 'International Tables Vol C Tables 4.2.6.8 and 6.1.1.4'
Cl Cl 0.1484 0.1585 'International Tables Vol C Tables 4.2.6.8 and 6.1.1.4'

loop_
_geom_angle_atom_site_label_1
_geom_angle_atom_site_label_2
_geom_angle_atom_site_label_3
_geom_angle
C15 O2 C16 115.8(2)
C6 C1 C2 120.7(2)
C6 C1 H1A 119.6
C2 C1 H1A 119.6
C3 C2 C1 121.4(2)
C3 C2 H2A 119.3
C1 C2 H2A 119.3
C4 C3 C2 117.41(19)
C4 C3 C14 120.8(2)
C2 C3 C14 121.8(2)
C3 C4 C5 121.5(2)
C3 C4 H4A 119.2
C5 C4 H4A 119.2
C4 C5 C6 120.9(2)
C4 C5 H5A 119.5
C6 C5 H5A 119.5
C5 C6 C1 117.94(18)
C5 C6 C7 119.73(18)
C1 C6 C7 122.33(18)
C8 C7 C15 110.23(16)
C8 C7 C6 114.89(16)
C15 C7 C6 109.65(16)
C8 C7 H7A 107.2
C15 C7 H7A 107.2
C6 C7 H7A 107.2
C13 C8 C9 116.6(2)
C13 C8 C7 122.90(19)
C9 C8 C7 120.47(19)
C10 C9 C8 122.1(2)
C10 C9 Cl1 117.93(19)
C8 C9 Cl1 119.97(17)
C11 C10 C9 119.4(2)
C11 C10 H10A 120.3
C9 C10 H10A 120.3
C12 C11 C10 120.3(2)
C12 C11 H11A 119.9
C10 C11 H11A 119.9
C11 C12 C13 119.9(3)
C11 C12 H12A 120.0
C13 C12 H12A 120.0
C8 C13 C12 121.7(2)
C8 C13 H13A 119.1
C12 C13 H13A 119.1
C3 C14 H14A 109.5
C3 C14 H14B 109.5
H14A C14 H14B 109.5
C3 C14 H14C 109.5
H14A C14 H14C 109.5
H14B C14 H14C 109.5
O1 C15 O2 123.4(2)
O1 C15 C7 125.9(2)
O2 C15 C7 110.68(18)
O2 C16 H16A 109.5
O2 C16 H16B 109.5
H16A C16 H16B 109.5
O2 C16 H16C 109.5
H16A C16 H16C 109.5
H16B C16 H16C 109.5

loop_
_geom_bond_atom_site_label_1
_geom_bond_atom_site_label_2
_geom_bond_distance
Cl1 C9 1.743(2)
O1 C15 1.190(3)
O2 C15 1.334(3)
O2 C16 1.448(3)
C1 C6 1.381(3)
C1 C2 1.383(3)
C1 H1A 0.9300
C2 C3 1.380(3)
C2 H2A 0.9300
C3 C4 1.378(3)
C3 C14 1.512(3)
C4 C5 1.379(3)
C4 H4A 0.9300
C5 C6 1.380(3)
C5 H5A 0.9300
C6 C7 1.525(3)
C7 C8 1.513(3)
C7 C15 1.516(3)
C7 H7A 0.9800
C8 C13 1.382(3)
C8 C9 1.390(3)
C9 C10 1.384(3)
C10 C11 1.367(4)
C10 H10A 0.9300
C11 C12 1.365(4)
C11 H11A 0.9300
C12 C13 1.385(3)
C12 H12A 0.9300
C13 H13A 0.9300
C14 H14A 0.9600
C14 H14B 0.9600
C14 H14C 0.9600
C16 H16A 0.9600
C16 H16B 0.9600
C16 H16C 0.9600

loop_
_geom_torsion_atom_site_label_1
_geom_torsion_atom_site_label_2
_geom_torsion_atom_site_label_3
_geom_torsion_atom_site_label_4
_geom_torsion
C6 C1 C2 C3 -0.2(3)
C1 C2 C3 C4 -0.8(3)
C1 C2 C3 C14 178.8(2)
C2 C3 C4 C5 0.9(3)
C14 C3 C4 C5 -178.7(2)
C3 C4 C5 C6 0.0(3)
C4 C5 C6 C1 -1.0(3)
C4 C5 C6 C7 178.76(18)
C2 C1 C6 C5 1.1(3)
C2 C1 C6 C7 -178.6(2)
C5 C6 C7 C8 96.1(2)
C1 C6 C7 C8 -84.2(2)
C5 C6 C7 C15 -139.13(19)
C1 C6 C7 C15 40.6(3)
C15 C7 C8 C13 -104.1(2)
C6 C7 C8 C13 20.4(3)
C15 C7 C8 C9 75.2(2)
C6 C7 C8 C9 -160.32(19)
C13 C8 C9 C10 0.8(3)
C7 C8 C9 C10 -178.5(2)
C13 C8 C9 Cl1 -179.29(17)
C7 C8 C9 Cl1 1.4(3)
C8 C9 C10 C11 -0.4(4)
Cl1 C9 C10 C11 179.7(2)
C9 C10 C11 C12 -0.1(4)
C10 C11 C12 C13 0.1(4)
C9 C8 C13 C12 -0.8(3)
C7 C8 C13 C12 178.5(2)
C11 C12 C13 C8 0.4(4)
C16 O2 C15 O1 3.3(3)
C16 O2 C15 C7 -175.2(2)
C8 C7 C15 O1 20.4(3)
C6 C7 C15 O1 -107.0(2)
C8 C7 C15 O2 -161.16(17)
C6 C7 C15 O2 71.4(2)
